data_1100130
loop_
_publ_author_name
'Awaleh, M.O.'
'Ben Ali, A.'
'Maisonneuve, V.'
'Leblanc, M.'

_publ_section_title
;
Microwave-assisted synthesis, crystal structures and thermal
behaviour of Na5 Y (C O3)4 and Na5 Yb (C O3)4 * 2(H2 O)
;
_journal_coden_ASTM JALCEU
_journal_issue 1-2
_journal_name_full 'Journal of Alloys Compd.'
_journal_page_first 114
_journal_page_last 120
_journal_paper_doi 10.1016/S0925-8388(02)00910-6
_journal_volume 349
_journal_year 2003
_chemical_formula_structural 'Na5 Yb (C O3)4 (H2 O)2'
_chemical_formula_sum 'C4 H4 Na5 O14 Yb'
_chemical_name_systematic
;
Pentasodium Ytterbium Tetracarbonate Dihydrate
;
_space_group_IT_number 114
_symmetry_Int_Tables_number 114
_symmetry_space_group_name_Hall 'P -4 2n'
_symmetry_space_group_name_H-M 'P -4 21 c'
_cell_angle_alpha 90
_cell_angle_beta 90
_cell_angle_gamma 90
_cell_formula_units_Z 2
_cell_length_a 7.593(2)
_cell_length_b 7.593(2)
_cell_length_c 11.528(8)
_cell_volume 664.63
_refine_ls_R_factor_all 0.023
_cod_original_formula_sum 'C4 H4 Na5 O14 Yb1'
_cod_database_code 1100130

loop_
_symmetry_equiv_pos_site_id
_symmetry_equiv_pos_as_xyz
1 'y+1/2, x+1/2, z+1/2'
2 'y, -x, -z'
3 '-y+1/2, -x+1/2, z+1/2'
4 '-y, x, -z'
5 'x+1/2, -y+1/2, -z+1/2'
6 '-x, -y, z'
7 '-x+1/2, y+1/2, -z+1/2'
8 'x, y, z'

loop_
_atom_site_label
_atom_site_type_symbol
_atom_site_symmetry_multiplicity
_atom_site_Wyckoff_symbol
_atom_site_fract_x
_atom_site_fract_y
_atom_site_fract_z
_atom_site_occupancy
_atom_site_attached_hydrogens
_atom_site_B_iso_or_equiv
Yb1 Yb3+ 2 a 0. 0. 0. 1. 0 1.060(7)
Na1 Na1+ 2 b 0.5 0.5 0. 1. 0 2.18(5)
Na2 Na1+ 8 e 0.3230(2) 0.1815(2) 0.2075(1) 1. 0 1.92(2)
C1 C4+ 8 e 0.1824(4) 0.2861(3) -0.0795(2) 1. 0 1.39(3)
O1 O2- 8 e 0.0954(3) 0.1796(3) 0.8525(2) 1. 0 1.46(3)
O2 O2- 8 e 0.1702(3) 0.2527(3) 0.0315(2) 1. 0 1.61(3)
O3 O2- 8 e 0.2745(3) 0.4092(3) 0.8803(2) 1. 0 2.29(4)
O4 O2- 4 d 0. 0.5 0.1673(3) 1. 0 2.03(4)
H1 H1+ 8 e 0.056(8) 0.438(8) 0.115(4) 1. 0 2.03(4)

loop_
_atom_type_symbol
_atom_type_oxidation_number
C4+ 4
H1+ 1
Na1+ 1
O2- -2
Yb3+ 3
